data_7229237
loop_
_publ_author_name
'Ma, Mengtao'
'Li, Jia'
'Shen, Xingchao'
'Yu, Zhijuan'
'Yao, Weiwei'
'Pullarkat, Sumod A.'

_publ_section_title
;
 Sterically bulky amido magnesium methyl complexes: syntheses, structures
 and catalysis
;
_journal_issue 72
_journal_name_full 'RSC Adv.'
_journal_page_first 45401
_journal_paper_doi 10.1039/C7RA08836A
_journal_volume 7
_journal_year 2017
_chemical_absolute_configuration unk
_chemical_formula_sum 'C56 H53 Mg N O Si'
_chemical_formula_weight 808.39
_space_group_crystal_system monoclinic
_space_group_IT_number 4
_space_group_name_Hall 'P 2yb'
_space_group_name_H-M_alt 'P 1 21 1'
_symmetry_space_group_name_Hall 'P 2yb'
_symmetry_space_group_name_H-M 'P 1 21 1'
_atom_sites_solution_hydrogens geom
_atom_sites_solution_primary direct
_atom_sites_solution_secondary difmap
_audit_creation_method SHELXL-2014/7
_audit_update_record
;
2017-06-08 deposited with the CCDC.
2017-09-19 downloaded from the CCDC.
;
_cell_angle_alpha 90
_cell_angle_beta 106.5270(10)
_cell_angle_gamma 90
_cell_formula_units_Z 4
_cell_length_a 10.8664(4)
_cell_length_b 38.1625(15)
_cell_length_c 11.1840(4)
_cell_measurement_reflns_used 9036
_cell_measurement_temperature 135(2)
_cell_measurement_theta_max 28.314
_cell_measurement_theta_min 2.306
_cell_volume 4446.3(3)
_computing_structure_refinement 'SHELXL-2014/7 (Sheldrick, 2014)'
_diffrn_ambient_temperature 135(2)
_diffrn_measured_fraction_theta_full 0.994
_diffrn_measured_fraction_theta_max 0.993
_diffrn_measurement_device_type 'BRUKER D8 VENTURE PHOTON'
_diffrn_measurement_method 'PHI AND OMEGA SCANS'
_diffrn_radiation_type MoK\a
_diffrn_radiation_wavelength 0.71073
_diffrn_reflns_av_R_equivalents 0.0248
_diffrn_reflns_av_unetI/netI 0.0438
_diffrn_reflns_Laue_measured_fraction_full 0.994
_diffrn_reflns_Laue_measured_fraction_max 0.993
_diffrn_reflns_limit_h_max 14
_diffrn_reflns_limit_h_min -14
_diffrn_reflns_limit_k_max 50
_diffrn_reflns_limit_k_min -50
_diffrn_reflns_limit_l_max 14
_diffrn_reflns_limit_l_min -13
_diffrn_reflns_number 39050
_diffrn_reflns_point_group_measured_fraction_full 0.995
_diffrn_reflns_point_group_measured_fraction_max 0.993
_diffrn_reflns_theta_full 25.242
_diffrn_reflns_theta_max 28.320
_diffrn_reflns_theta_min 2.179
_diffrn_source 'FINE-FOCUS SEALED TUBE'
_exptl_absorpt_coefficient_mu 0.108
_exptl_absorpt_correction_type multi-scan
_exptl_absorpt_process_details SADABS
_exptl_crystal_colour colourless
_exptl_crystal_density_diffrn 1.208
_exptl_crystal_density_method 'NOT MEASURED'
_exptl_crystal_description plate
_exptl_crystal_F_000 1720
_exptl_crystal_size_max 0.26
_exptl_crystal_size_mid 0.21
_exptl_crystal_size_min 0.15
_exptl_transmission_factor_max 0.984
_exptl_transmission_factor_min 0.973
_refine_diff_density_max 0.363
_refine_diff_density_min -0.206
_refine_diff_density_rms 0.049
_refine_ls_abs_structure_details
;
 Refined as an inversion twin.
;
_refine_ls_abs_structure_Flack 0.38(11)
_refine_ls_extinction_method none
_refine_ls_goodness_of_fit_ref 1.017
_refine_ls_hydrogen_treatment constr
_refine_ls_matrix_type full
_refine_ls_number_parameters 1086
_refine_ls_number_reflns 21001
_refine_ls_number_restraints 1
_refine_ls_restrained_S_all 1.017
_refine_ls_R_factor_all 0.0571
_refine_ls_R_factor_gt 0.0453
_refine_ls_shift/su_max 0.001
_refine_ls_shift/su_mean 0.000
_refine_ls_structure_factor_coef Fsqd
_refine_ls_weighting_details 'w=1/[\s^2^(Fo^2^)+(0.0472P)^2^+1.4515P] where P=(Fo^2^+2Fc^2^)/3'
_refine_ls_weighting_scheme calc
_refine_ls_wR_factor_gt 0.0986
_refine_ls_wR_factor_ref 0.1041
_reflns_Friedel_coverage 0.973
_reflns_Friedel_fraction_full 0.995
_reflns_Friedel_fraction_max 0.994
_reflns_number_gt 17985
_reflns_number_total 21001
_reflns_threshold_expression 'I > 2\s(I)'
_cod_data_source_file c7ra08836a1.cif
_cod_data_source_block mo_20151021b_0m_a
_cod_depositor_comments
;
The following automatic conversions were performed:

'_atom_sites_solution_primary' value 'DIRECT' changed to 'direct'
according to
/home/data/users/saulius/crontab/automatic-downloads/rss-feeds/RSC/lib/dictionaries/cif_core.dic
dictionary named 'cif_core.dic' version 2.4.2 from 2011-04-26.

'_atom_sites_solution_secondary' value 'DIFMAP' changed to 'difmap'
according to
/home/data/users/saulius/crontab/automatic-downloads/rss-feeds/RSC/lib/dictionaries/cif_core.dic
dictionary named 'cif_core.dic' version 2.4.2 from 2011-04-26.

Automatic conversion script
Id: cif_fix_values 4973 2017-02-22 13:04:09Z antanas 
;
_cod_database_code 7229237
_shelx_shelxl_version_number 2014/7
_shelx_space_group_comment
;
The symmetry employed for this shelxl refinement is uniquely defined
by the following loop, which should always be used as a source of
symmetry information in preference to the above space-group names.
They are only intended as comments.
;

loop_
_space_group_symop_operation_xyz
'x, y, z'
'-x, y+1/2, -z'

loop_
_atom_site_label
_atom_site_type_symbol
_atom_site_fract_x
_atom_site_fract_y
_atom_site_fract_z
_atom_site_U_iso_or_equiv
_atom_site_adp_type
_atom_site_occupancy
_atom_site_site_symmetry_order
_atom_site_calc_flag
_atom_site_refinement_flags_posn
_atom_site_refinement_flags_adp
C1 C 0.2854(3) 0.73593(9) 0.3987(3) 0.0301(8) Uani 1 1 d . .
H1A H 0.3050 0.7430 0.4863 0.045 Uiso 1 1 calc R U
H1B H 0.2194 0.7515 0.3474 0.045 Uiso 1 1 calc R U
H1C H 0.3633 0.7375 0.3714 0.045 Uiso 1 1 calc R U
Si1 Si 0.46242(7) 0.63448(2) 0.38900(7) 0.01479(16) Uani 1 1 d . .
O1 O 0.0508(2) 0.68432(6) 0.4238(2) 0.0224(5) Uani 1 1 d . .
N1 N 0.3070(2) 0.63764(6) 0.3923(2) 0.0160(5) Uani 1 1 d . .
Mg1 Mg 0.21727(10) 0.68376(3) 0.37894(10) 0.0221(2) Uani 1 1 d . .
C6 C -0.0011(3) 0.52079(10) 0.4631(3) 0.0315(8) Uani 1 1 d . .
H6A H -0.0614 0.5290 0.5077 0.047 Uiso 1 1 calc R U
H6B H 0.0533 0.5023 0.5116 0.047 Uiso 1 1 calc R U
H6C H -0.0492 0.5115 0.3815 0.047 Uiso 1 1 calc R U
C5 C 0.0819(3) 0.55097(8) 0.4455(3) 0.0213(6) Uani 1 1 d . .
C4 C 0.0736(3) 0.56384(8) 0.3272(3) 0.0195(6) Uani 1 1 d . .
H4 H 0.0159 0.5531 0.2566 0.023 Uiso 1 1 calc R U
C7 C 0.1679(3) 0.56690(8) 0.5466(3) 0.0205(6) Uani 1 1 d . .
H7 H 0.1751 0.5582 0.6279 0.025 Uiso 1 1 calc R U
C9 C 0.3341(3) 0.61285(8) 0.6474(3) 0.0189(6) Uani 1 1 d . .
H9 H 0.3901 0.6286 0.6138 0.023 Uiso 1 1 calc R U
C8 C 0.2445(3) 0.59517(8) 0.5336(3) 0.0174(6) Uani 1 1 d . .
C10 C 0.2596(3) 0.63716(8) 0.7098(3) 0.0201(6) Uani 1 1 d . .
C11 C 0.2722(3) 0.67334(9) 0.7007(3) 0.0224(7) Uani 1 1 d . .
H11 H 0.3308 0.6825 0.6598 0.027 Uiso 1 1 calc R U
C13 C 0.1167(3) 0.68309(10) 0.8123(3) 0.0293(7) Uani 1 1 d . .
H13 H 0.0664 0.6987 0.8452 0.035 Uiso 1 1 calc R U
C12 C 0.2005(3) 0.69623(9) 0.7504(3) 0.0276(7) Uani 1 1 d . .
H12 H 0.2089 0.7208 0.7420 0.033 Uiso 1 1 calc R U
C14 C 0.1063(3) 0.64741(10) 0.8260(3) 0.0297(7) Uani 1 1 d . .
H14 H 0.0504 0.6385 0.8704 0.036 Uiso 1 1 calc R U
C16 C 0.4262(3) 0.58844(9) 0.7387(3) 0.0257(7) Uani 1 1 d . .
C15 C 0.1771(3) 0.62435(9) 0.7754(3) 0.0257(7) Uani 1 1 d . .
H15 H 0.1693 0.5998 0.7853 0.031 Uiso 1 1 calc R U
C17 C 0.4769(4) 0.59780(14) 0.8626(4) 0.0531(12) Uani 1 1 d . .
H17 H 0.4449 0.6180 0.8936 0.064 Uiso 1 1 calc R U
C18 C 0.5736(5) 0.57825(17) 0.9421(4) 0.0720(18) Uani 1 1 d . .
H18 H 0.6056 0.5849 1.0272 0.086 Uiso 1 1 calc R U
C19 C 0.6228(4) 0.54979(13) 0.8996(5) 0.0579(14) Uani 1 1 d . .
H19 H 0.6899 0.5367 0.9546 0.069 Uiso 1 1 calc R U
Mg1A Mg 0.42909(10) 0.31603(3) 0.19149(10) 0.0213(2) Uani 1 1 d . .
N1A N 0.5178(2) 0.36237(6) 0.2026(2) 0.0145(5) Uani 1 1 d . .
Si1A Si 0.67392(7) 0.36516(2) 0.20140(7) 0.01426(15) Uani 1 1 d . .
C1A C 0.4987(3) 0.26433(9) 0.2122(4) 0.0308(8) Uani 1 1 d . .
H1A1 H 0.5743 0.2627 0.1814 0.046 Uiso 1 1 calc R U
H1A2 H 0.4318 0.2484 0.1644 0.046 Uiso 1 1 calc R U
H1A3 H 0.5223 0.2578 0.3006 0.046 Uiso 1 1 calc R U
O1A O 0.2622(2) 0.31513(6) 0.2360(2) 0.0219(5) Uani 1 1 d . .
C22 C 0.1349(3) 0.60667(8) 0.1793(3) 0.0166(6) Uani 1 1 d . .
H22 H 0.2211 0.6166 0.1835 0.020 Uiso 1 1 calc R U
C21 C 0.4766(3) 0.55912(10) 0.6960(4) 0.0376(9) Uani 1 1 d . .
H21 H 0.4436 0.5522 0.6113 0.045 Uiso 1 1 calc R U
C20 C 0.5752(4) 0.53977(11) 0.7759(5) 0.0504(12) Uani 1 1 d . .
H20 H 0.6095 0.5199 0.7458 0.060 Uiso 1 1 calc R U
C23 C 0.1087(3) 0.57901(8) 0.0762(3) 0.0194(6) Uani 1 1 d . .
C24 C 0.2143(3) 0.56101(9) 0.0592(3) 0.0298(7) Uani 1 1 d . .
H24 H 0.2978 0.5662 0.1116 0.036 Uiso 1 1 calc R U
C25 C 0.1993(4) 0.53566(10) -0.0332(4) 0.0379(9) Uani 1 1 d . .
H25 H 0.2721 0.5236 -0.0431 0.045 Uiso 1 1 calc R U
C26 C 0.0792(4) 0.52805(10) -0.1101(3) 0.0350(9) Uani 1 1 d . .
H26 H 0.0689 0.5107 -0.1733 0.042 Uiso 1 1 calc R U
C27 C -0.0263(4) 0.54565(9) -0.0951(3) 0.0325(8) Uani 1 1 d . .
H27 H -0.1094 0.5404 -0.1481 0.039 Uiso 1 1 calc R U
C28 C -0.0116(3) 0.57112(8) -0.0026(3) 0.0239(7) Uani 1 1 d . .
H28 H -0.0848 0.5832 0.0065 0.029 Uiso 1 1 calc R U
C29 C 0.0428(3) 0.63768(8) 0.1516(3) 0.0180(6) Uani 1 1 d . .
C2A C 0.4437(3) 0.39137(7) 0.2226(3) 0.0140(5) Uani 1 1 d . .
C2 C 0.2346(3) 0.60840(8) 0.4127(3) 0.0156(6) Uani 1 1 d . .
C30 C -0.0845(3) 0.63511(8) 0.1567(3) 0.0216(6) Uani 1 1 d . .
H30 H -0.1148 0.6135 0.1796 0.026 Uiso 1 1 calc R U
C31 C -0.1665(3) 0.66368(9) 0.1288(3) 0.0280(7) Uani 1 1 d . .
H31 H -0.2529 0.6613 0.1307 0.034 Uiso 1 1 calc R U
C32 C -0.1231(4) 0.69570(9) 0.0979(3) 0.0314(8) Uani 1 1 d . .
H32 H -0.1796 0.7152 0.0784 0.038 Uiso 1 1 calc R U
C34 C 0.0848(3) 0.67017(8) 0.1215(3) 0.0228(6) Uani 1 1 d . .
H34 H 0.1708 0.6727 0.1183 0.027 Uiso 1 1 calc R U
C33 C 0.0030(4) 0.69901(9) 0.0960(3) 0.0296(8) Uani 1 1 d . .
H33 H 0.0339 0.7210 0.0771 0.035 Uiso 1 1 calc R U
C35 C 0.4881(3) 0.66745(8) 0.2730(3) 0.0180(6) Uani 1 1 d . .
C36 C 0.4421(3) 0.65995(9) 0.1452(3) 0.0250(7) Uani 1 1 d . .
H36 H 0.4023 0.6380 0.1196 0.030 Uiso 1 1 calc R U
C37 C 0.4533(4) 0.68412(11) 0.0546(3) 0.0328(8) Uani 1 1 d . .
H37 H 0.4204 0.6786 -0.0315 0.039 Uiso 1 1 calc R U
C38 C 0.5122(4) 0.71587(10) 0.0908(3) 0.0339(8) Uani 1 1 d . .
H38 H 0.5196 0.7324 0.0297 0.041 Uiso 1 1 calc R U
C39 C 0.5604(4) 0.72363(9) 0.2155(3) 0.0319(8) Uani 1 1 d . .
H39 H 0.6019 0.7454 0.2407 0.038 Uiso 1 1 calc R U
C40 C 0.5483(3) 0.69954(9) 0.3045(3) 0.0233(6) Uani 1 1 d . .
H40 H 0.5825 0.7053 0.3903 0.028 Uiso 1 1 calc R U
C3A C 0.3531(3) 0.40701(7) 0.1185(3) 0.0143(6) Uani 1 1 d . .
C41 C 0.5136(3) 0.59073(8) 0.3411(3) 0.0191(6) Uani 1 1 d . .
C42 C 0.4605(3) 0.55862(9) 0.3583(3) 0.0280(7) Uani 1 1 d . .
H42 H 0.3831 0.5582 0.3818 0.034 Uiso 1 1 calc R U
C43 C 0.5183(3) 0.52715(9) 0.3419(4) 0.0367(9) Uani 1 1 d . .
H43 H 0.4799 0.5056 0.3538 0.044 Uiso 1 1 calc R U
C44 C 0.6310(4) 0.52719(10) 0.3085(3) 0.0373(9) Uani 1 1 d . .
H44 H 0.6721 0.5057 0.3003 0.045 Uiso 1 1 calc R U
C45 C 0.6837(4) 0.55862(10) 0.2871(3) 0.0360(9) Uani 1 1 d . .
H45 H 0.7597 0.5588 0.2611 0.043 Uiso 1 1 calc R U
C46 C 0.6256(3) 0.58990(9) 0.3033(3) 0.0284(7) Uani 1 1 d . .
H46 H 0.6630 0.6114 0.2885 0.034 Uiso 1 1 calc R U
C47 C 0.5834(3) 0.64264(8) 0.5456(3) 0.0175(6) Uani 1 1 d . .
C48 C 0.6707(3) 0.61711(8) 0.6045(3) 0.0222(6) Uani 1 1 d . .
H48 H 0.6706 0.5952 0.5642 0.027 Uiso 1 1 calc R U
C49 C 0.7582(3) 0.62259(9) 0.7206(3) 0.0289(7) Uani 1 1 d . .
H49 H 0.8176 0.6047 0.7577 0.035 Uiso 1 1 calc R U
C50 C 0.7589(3) 0.65391(10) 0.7818(3) 0.0318(8) Uani 1 1 d . .
H50 H 0.8187 0.6577 0.8612 0.038 Uiso 1 1 calc R U
C4A C 0.2792(3) 0.43511(8) 0.1357(3) 0.0182(6) Uani 1 1 d . .
H4A H 0.2211 0.4456 0.0649 0.022 Uiso 1 1 calc R U
C51 C 0.6719(3) 0.67990(9) 0.7273(3) 0.0282(7) Uani 1 1 d . .
H51 H 0.6717 0.7015 0.7694 0.034 Uiso 1 1 calc R U
C52 C 0.5848(3) 0.67434(8) 0.6106(3) 0.0214(6) Uani 1 1 d . .
H52 H 0.5253 0.6923 0.5741 0.026 Uiso 1 1 calc R U
C5A C 0.2875(3) 0.44843(8) 0.2540(3) 0.0196(6) Uani 1 1 d . .
C56 C -0.0187(3) 0.65630(9) 0.4664(3) 0.0239(7) Uani 1 1 d . .
H56A H 0.0262 0.6494 0.5532 0.029 Uiso 1 1 calc R U
H56B H -0.0277 0.6354 0.4119 0.029 Uiso 1 1 calc R U
C55 C -0.1480(3) 0.67211(10) 0.4581(4) 0.0332(8) Uani 1 1 d . .
H55A H -0.1888 0.6604 0.5161 0.040 Uiso 1 1 calc R U
H55B H -0.2061 0.6707 0.3722 0.040 Uiso 1 1 calc R U
C54 C -0.1138(3) 0.70979(10) 0.4962(4) 0.0345(8) Uani 1 1 d . .
H54A H -0.0840 0.7122 0.5881 0.041 Uiso 1 1 calc R U
H54B H -0.1882 0.7255 0.4629 0.041 Uiso 1 1 calc R U
C53 C -0.0067(3) 0.71799(9) 0.4384(3) 0.0309(8) Uani 1 1 d . .
H53A H -0.0412 0.7296 0.3565 0.037 Uiso 1 1 calc R U
H53B H 0.0577 0.7336 0.4935 0.037 Uiso 1 1 calc R U
C6A C 0.2058(3) 0.47891(9) 0.2720(3) 0.0288(7) Uani 1 1 d . .
H6AA H 0.2047 0.4969 0.2093 0.043 Uiso 1 1 calc R U
H6AB H 0.2417 0.4888 0.3556 0.043 Uiso 1 1 calc R U
H6AC H 0.1180 0.4708 0.2628 0.043 Uiso 1 1 calc R U
C7A C 0.3746(3) 0.43281(8) 0.3551(3) 0.0181(6) Uani 1 1 d . .
H7A H 0.3816 0.4415 0.4364 0.022 Uiso 1 1 calc R U
C8A C 0.4527(3) 0.40480(7) 0.3422(3) 0.0157(6) Uani 1 1 d . .
C9A C 0.5441(3) 0.38807(8) 0.4580(2) 0.0160(6) Uani 1 1 d . .
H9A H 0.6049 0.3733 0.4271 0.019 Uiso 1 1 calc R U
C10A C 0.6272(3) 0.41378(8) 0.5507(3) 0.0218(6) Uani 1 1 d . .
C11A C 0.6676(3) 0.44526(9) 0.5117(3) 0.0279(7) Uani 1 1 d . .
H11A H 0.6380 0.4517 0.4262 0.033 Uiso 1 1 calc R U
C12A C 0.7501(4) 0.46739(10) 0.5955(4) 0.0398(9) Uani 1 1 d . .
H12A H 0.7760 0.4889 0.5671 0.048 Uiso 1 1 calc R U
C13A C 0.7947(4) 0.45855(11) 0.7192(4) 0.0440(10) Uani 1 1 d . .
H13A H 0.8515 0.4737 0.7766 0.053 Uiso 1 1 calc R U
C14A C 0.7564(4) 0.42756(12) 0.7590(4) 0.0501(11) Uani 1 1 d . .
H14A H 0.7869 0.4212 0.8445 0.060 Uiso 1 1 calc R U
C15A C 0.6737(4) 0.40542(10) 0.6760(3) 0.0365(9) Uani 1 1 d . .
H15A H 0.6482 0.3840 0.7054 0.044 Uiso 1 1 calc R U
C16A C 0.4712(3) 0.36272(8) 0.5191(2) 0.0171(6) Uani 1 1 d . .
C17A C 0.3859(3) 0.37454(8) 0.5829(3) 0.0218(6) Uani 1 1 d . .
H17A H 0.3748 0.3990 0.5914 0.026 Uiso 1 1 calc R U
C18A C 0.3173(3) 0.35130(9) 0.6338(3) 0.0259(7) Uani 1 1 d . .
H18A H 0.2600 0.3598 0.6774 0.031 Uiso 1 1 calc R U
C19A C 0.3321(3) 0.31544(9) 0.6212(3) 0.0262(7) Uani 1 1 d . .
H19A H 0.2833 0.2994 0.6542 0.031 Uiso 1 1 calc R U
C20A C 0.4183(3) 0.30312(9) 0.5602(3) 0.0244(7) Uani 1 1 d . .
H20A H 0.4297 0.2786 0.5524 0.029 Uiso 1 1 calc R U
C21A C 0.4879(3) 0.32674(8) 0.5105(3) 0.0199(6) Uani 1 1 d . .
H21A H 0.5478 0.3182 0.4701 0.024 Uiso 1 1 calc R U
C22A C 0.3398(3) 0.39169(8) -0.0108(3) 0.0157(5) Uani 1 1 d . .
H22A H 0.4265 0.3822 -0.0075 0.019 Uiso 1 1 calc R U
C23A C 0.2500(3) 0.36019(8) -0.0358(3) 0.0189(6) Uani 1 1 d . .
C24A C 0.2933(3) 0.32820(8) -0.0681(3) 0.0218(6) Uani 1 1 d . .
H24A H 0.3790 0.3262 -0.0724 0.026 Uiso 1 1 calc R U
C25A C 0.2127(4) 0.29916(9) -0.0941(3) 0.0299(8) Uani 1 1 d . .
H25A H 0.2440 0.2775 -0.1154 0.036 Uiso 1 1 calc R U
C26A C 0.0873(4) 0.30166(9) -0.0893(3) 0.0317(8) Uani 1 1 d . .
H26A H 0.0320 0.2819 -0.1081 0.038 Uiso 1 1 calc R U
C27A C 0.0428(3) 0.33321(9) -0.0567(3) 0.0285(8) Uani 1 1 d . .
H27A H -0.0434 0.3352 -0.0538 0.034 Uiso 1 1 calc R U
C28A C 0.1241(3) 0.36192(8) -0.0284(3) 0.0211(6) Uani 1 1 d . .
H28A H 0.0935 0.3832 -0.0034 0.025 Uiso 1 1 calc R U
C29A C 0.3090(3) 0.41876(8) -0.1164(3) 0.0187(6) Uani 1 1 d . .
C30A C 0.4112(3) 0.43460(9) -0.1463(3) 0.0275(7) Uani 1 1 d . .
H30A H 0.4962 0.4282 -0.1012 0.033 Uiso 1 1 calc R U
C31A C 0.3929(4) 0.45939(10) -0.2399(3) 0.0355(8) Uani 1 1 d . .
H31A H 0.4646 0.4702 -0.2575 0.043 Uiso 1 1 calc R U
C32A C 0.2690(4) 0.46846(9) -0.3080(3) 0.0332(8) Uani 1 1 d . .
H32A H 0.2554 0.4854 -0.3726 0.040 Uiso 1 1 calc R U
C33A C 0.1665(3) 0.45273(9) -0.2810(3) 0.0281(7) Uani 1 1 d . .
H33A H 0.0816 0.4589 -0.3273 0.034 Uiso 1 1 calc R U
C34A C 0.1855(3) 0.42778(8) -0.1866(3) 0.0235(6) Uani 1 1 d . .
H34A H 0.1136 0.4169 -0.1699 0.028 Uiso 1 1 calc R U
C35A C 0.6994(3) 0.33165(8) 0.0869(3) 0.0168(6) Uani 1 1 d . .
C36A C 0.7612(3) 0.29954(8) 0.1193(3) 0.0208(6) Uani 1 1 d . .
H36A H 0.7960 0.2938 0.2049 0.025 Uiso 1 1 calc R U
C37A C 0.7730(3) 0.27560(9) 0.0287(3) 0.0292(7) Uani 1 1 d . .
H37A H 0.8147 0.2538 0.0533 0.035 Uiso 1 1 calc R U
C38A C 0.7245(3) 0.28345(9) -0.0958(3) 0.0307(8) Uani 1 1 d . .
H38A H 0.7322 0.2670 -0.1571 0.037 Uiso 1 1 calc R U
C39A C 0.6649(3) 0.31519(10) -0.1316(3) 0.0291(7) Uani 1 1 d . .
H39A H 0.6320 0.3208 -0.2175 0.035 Uiso 1 1 calc R U
C40A C 0.6531(3) 0.33889(9) -0.0411(3) 0.0243(7) Uani 1 1 d . .
H40A H 0.6123 0.3607 -0.0668 0.029 Uiso 1 1 calc R U
C41A C 0.7270(3) 0.40789(8) 0.1476(3) 0.0174(6) Uani 1 1 d . .
C42A C 0.8474(3) 0.40804(9) 0.1236(3) 0.0228(6) Uani 1 1 d . .
H42A H 0.8940 0.3867 0.1302 0.027 Uiso 1 1 calc R U
C43A C 0.8997(3) 0.43834(9) 0.0906(3) 0.0267(7) Uani 1 1 d . .
H43A H 0.9821 0.4377 0.0770 0.032 Uiso 1 1 calc R U
C44A C 0.8324(3) 0.46952(9) 0.0775(3) 0.0284(8) Uani 1 1 d . .
H44A H 0.8680 0.4904 0.0550 0.034 Uiso 1 1 calc R U
C45A C 0.7131(3) 0.46997(9) 0.0976(3) 0.0311(7) Uani 1 1 d . .
H45A H 0.6650 0.4911 0.0859 0.037 Uiso 1 1 calc R U
C46A C 0.6622(3) 0.43976(9) 0.1348(3) 0.0245(7) Uani 1 1 d . .
H46A H 0.5815 0.4409 0.1519 0.029 Uiso 1 1 calc R U
C47A C 0.7930(3) 0.35716(8) 0.3588(3) 0.0159(6) Uani 1 1 d . .
C48A C 0.8779(3) 0.38367(9) 0.4198(3) 0.0233(6) Uani 1 1 d . .
H48A H 0.8769 0.4057 0.3799 0.028 Uiso 1 1 calc R U
C49A C 0.9630(3) 0.37830(10) 0.5370(3) 0.0295(7) Uani 1 1 d . .
H49A H 1.0195 0.3966 0.5763 0.035 Uiso 1 1 calc R U
C50A C 0.9661(3) 0.34669(10) 0.5966(3) 0.0329(8) Uani 1 1 d . .
H50A H 1.0255 0.3430 0.6762 0.039 Uiso 1 1 calc R U
C51A C 0.8828(3) 0.32038(9) 0.5406(3) 0.0283(7) Uani 1 1 d . .
H51A H 0.8836 0.2986 0.5822 0.034 Uiso 1 1 calc R U
C52A C 0.7975(3) 0.32566(8) 0.4230(3) 0.0214(6) Uani 1 1 d . .
H52A H 0.7406 0.3073 0.3855 0.026 Uiso 1 1 calc R U
C53A C 0.1933(3) 0.34272(8) 0.2802(3) 0.0212(6) Uani 1 1 d . .
H53C H 0.1827 0.3636 0.2258 0.025 Uiso 1 1 calc R U
H53D H 0.2398 0.3496 0.3666 0.025 Uiso 1 1 calc R U
C54A C 0.0654(3) 0.32700(9) 0.2750(3) 0.0288(7) Uani 1 1 d . .
H54C H 0.0054 0.3286 0.1900 0.035 Uiso 1 1 calc R U
H54D H 0.0265 0.3386 0.3346 0.035 Uiso 1 1 calc R U
C55A C 0.1008(3) 0.28902(9) 0.3120(3) 0.0296(7) Uani 1 1 d . .
H55C H 0.1326 0.2865 0.4038 0.036 Uiso 1 1 calc R U
H55D H 0.0262 0.2733 0.2798 0.036 Uiso 1 1 calc R U
C56A C 0.2059(3) 0.28119(9) 0.2512(3) 0.0290(7) Uani 1 1 d . .
H56C H 0.2715 0.2655 0.3047 0.035 Uiso 1 1 calc R U
H56D H 0.1698 0.2697 0.1692 0.035 Uiso 1 1 calc R U
C3 C 0.1473(3) 0.59198(8) 0.3094(3) 0.0167(6) Uani 1 1 d . .

loop_
_atom_site_aniso_label
_atom_site_aniso_U_11
_atom_site_aniso_U_22
_atom_site_aniso_U_33
_atom_site_aniso_U_23
_atom_site_aniso_U_13
_atom_site_aniso_U_12
C1 0.0296(18) 0.0235(18) 0.041(2) 0.0060(14) 0.0170(16) 0.0021(14)
Si1 0.0147(4) 0.0140(4) 0.0153(4) 0.0000(3) 0.0038(3) -0.0002(3)
O1 0.0224(11) 0.0205(11) 0.0269(11) 0.0014(9) 0.0114(9) 0.0012(9)
N1 0.0141(11) 0.0155(12) 0.0184(12) 0.0012(9) 0.0048(9) -0.0005(10)
Mg1 0.0197(5) 0.0167(5) 0.0321(6) 0.0023(4) 0.0109(4) 0.0022(4)
C6 0.0267(17) 0.0304(19) 0.0357(19) 0.0096(15) 0.0059(15) -0.0079(15)
C5 0.0175(14) 0.0168(15) 0.0299(16) 0.0059(12) 0.0072(13) 0.0005(12)
C4 0.0156(14) 0.0172(15) 0.0240(15) 0.0006(11) 0.0027(12) 0.0012(11)
C7 0.0195(14) 0.0201(15) 0.0218(15) 0.0064(12) 0.0058(12) 0.0025(12)
C9 0.0168(14) 0.0218(15) 0.0177(14) 0.0038(11) 0.0041(11) -0.0005(12)
C8 0.0144(13) 0.0186(15) 0.0198(14) 0.0022(11) 0.0056(11) 0.0032(12)
C10 0.0202(14) 0.0249(16) 0.0137(13) 0.0013(12) 0.0025(11) -0.0009(13)
C11 0.0225(15) 0.0284(18) 0.0156(14) -0.0010(12) 0.0042(12) -0.0059(13)
C13 0.0290(17) 0.0344(19) 0.0252(16) -0.0065(14) 0.0089(14) 0.0006(15)
C12 0.0321(18) 0.0239(17) 0.0252(16) -0.0041(13) 0.0056(14) -0.0016(14)
C14 0.0313(18) 0.038(2) 0.0227(16) -0.0013(14) 0.0130(14) -0.0050(16)
C16 0.0191(14) 0.0301(18) 0.0267(16) 0.0096(13) 0.0046(12) -0.0013(13)
C15 0.0299(17) 0.0270(18) 0.0214(15) 0.0018(12) 0.0094(13) -0.0039(14)
C17 0.049(3) 0.077(3) 0.027(2) 0.005(2) 0.0007(18) 0.024(2)
C18 0.054(3) 0.121(5) 0.032(2) 0.025(3) -0.003(2) 0.031(3)
C19 0.035(2) 0.065(3) 0.066(3) 0.047(3) 0.002(2) 0.007(2)
Mg1A 0.0195(5) 0.0157(5) 0.0312(6) -0.0023(4) 0.0114(4) -0.0013(4)
N1A 0.0135(11) 0.0136(12) 0.0167(11) -0.0007(9) 0.0048(9) 0.0005(9)
Si1A 0.0143(3) 0.0144(4) 0.0139(3) -0.0004(3) 0.0036(3) 0.0009(3)
C1A 0.0309(18) 0.0224(17) 0.046(2) -0.0015(15) 0.0211(16) 0.0007(14)
O1A 0.0213(11) 0.0183(11) 0.0294(12) 0.0008(9) 0.0126(9) 0.0000(9)
C22 0.0153(13) 0.0151(14) 0.0189(14) -0.0005(11) 0.0043(11) -0.0009(11)
C21 0.0252(17) 0.0278(19) 0.053(2) 0.0069(16) -0.0002(16) -0.0025(15)
C20 0.0267(19) 0.028(2) 0.090(3) 0.018(2) 0.005(2) 0.0002(16)
C23 0.0256(15) 0.0139(14) 0.0186(14) -0.0003(11) 0.0061(12) -0.0017(12)
C24 0.0273(17) 0.0291(18) 0.0292(17) -0.0044(14) 0.0020(14) 0.0065(14)
C25 0.043(2) 0.031(2) 0.042(2) -0.0079(16) 0.0153(17) 0.0114(17)
C26 0.053(2) 0.0235(19) 0.0298(19) -0.0105(14) 0.0136(17) -0.0010(17)
C27 0.040(2) 0.0237(18) 0.0284(18) -0.0090(13) 0.0018(15) -0.0112(15)
C28 0.0246(16) 0.0230(17) 0.0238(15) -0.0043(12) 0.0066(13) -0.0010(13)
C29 0.0240(15) 0.0158(15) 0.0140(13) -0.0042(11) 0.0051(11) 0.0019(12)
C2A 0.0122(12) 0.0119(13) 0.0185(13) 0.0000(10) 0.0054(10) -0.0020(11)
C2 0.0128(13) 0.0153(14) 0.0189(14) 0.0014(11) 0.0048(11) 0.0036(11)
C30 0.0249(15) 0.0194(15) 0.0184(14) -0.0013(12) 0.0025(12) 0.0013(13)
C31 0.0286(17) 0.0311(19) 0.0228(16) -0.0013(13) 0.0051(14) 0.0066(14)
C32 0.044(2) 0.0256(18) 0.0226(16) 0.0022(13) 0.0067(15) 0.0179(16)
C34 0.0297(17) 0.0199(16) 0.0190(15) -0.0004(11) 0.0074(13) 0.0005(13)
C33 0.048(2) 0.0165(16) 0.0259(17) 0.0009(12) 0.0130(15) 0.0019(15)
C35 0.0134(13) 0.0193(15) 0.0229(15) 0.0030(11) 0.0080(11) 0.0016(11)
C36 0.0233(16) 0.0297(18) 0.0206(16) 0.0027(13) 0.0041(13) -0.0018(14)
C37 0.0311(19) 0.048(2) 0.0191(16) 0.0099(16) 0.0063(14) 0.0054(18)
C38 0.036(2) 0.038(2) 0.0308(18) 0.0170(16) 0.0145(16) 0.0060(17)
C39 0.038(2) 0.0219(18) 0.041(2) 0.0045(14) 0.0208(17) -0.0013(15)
C40 0.0239(16) 0.0233(17) 0.0251(16) 0.0002(12) 0.0106(13) 0.0004(13)
C3A 0.0157(13) 0.0121(13) 0.0144(13) -0.0009(10) 0.0033(11) -0.0028(11)
C41 0.0201(14) 0.0179(15) 0.0170(14) -0.0010(11) 0.0016(11) 0.0030(12)
C42 0.0195(15) 0.0197(16) 0.0436(19) -0.0037(14) 0.0071(14) -0.0002(12)
C43 0.0299(18) 0.0172(17) 0.059(2) -0.0043(15) 0.0057(17) 0.0016(14)
C44 0.045(2) 0.0248(18) 0.042(2) -0.0035(15) 0.0114(17) 0.0143(16)
C45 0.043(2) 0.035(2) 0.037(2) 0.0068(16) 0.0237(17) 0.0169(17)
C46 0.0360(18) 0.0249(18) 0.0285(17) 0.0055(13) 0.0159(15) 0.0073(14)
C47 0.0149(13) 0.0205(16) 0.0175(14) 0.0012(11) 0.0052(11) -0.0042(11)
C48 0.0235(15) 0.0208(16) 0.0212(15) -0.0003(12) 0.0044(12) -0.0031(13)
C49 0.0254(16) 0.0335(19) 0.0235(16) 0.0063(14) 0.0003(13) 0.0035(14)
C50 0.0277(18) 0.044(2) 0.0194(16) -0.0029(14) -0.0009(13) -0.0028(16)
C4A 0.0157(14) 0.0164(15) 0.0216(14) 0.0025(11) 0.0036(12) 0.0003(11)
C51 0.0294(17) 0.0315(19) 0.0243(16) -0.0093(14) 0.0083(14) -0.0034(15)
C52 0.0190(14) 0.0244(17) 0.0214(15) -0.0002(12) 0.0068(12) 0.0007(12)
C5A 0.0181(14) 0.0162(15) 0.0256(15) -0.0023(12) 0.0079(12) 0.0004(12)
C56 0.0238(16) 0.0244(17) 0.0248(16) 0.0030(13) 0.0089(13) -0.0039(13)
C55 0.0229(17) 0.039(2) 0.042(2) -0.0008(16) 0.0145(15) -0.0022(15)
C54 0.0258(18) 0.038(2) 0.044(2) -0.0096(16) 0.0174(16) 0.0008(15)
C53 0.0328(19) 0.0245(18) 0.040(2) -0.0051(15) 0.0172(16) 0.0038(15)
C6A 0.0284(17) 0.0255(18) 0.0303(17) -0.0060(14) 0.0050(14) 0.0110(14)
C7A 0.0189(14) 0.0181(15) 0.0182(14) -0.0043(11) 0.0069(11) -0.0014(12)
C8A 0.0158(13) 0.0151(14) 0.0163(13) -0.0004(10) 0.0048(11) -0.0018(11)
C9A 0.0176(14) 0.0173(14) 0.0134(13) -0.0032(10) 0.0048(11) 0.0004(11)
C10A 0.0191(14) 0.0247(16) 0.0201(14) -0.0050(12) 0.0032(12) -0.0007(12)
C11A 0.0292(17) 0.0247(17) 0.0273(16) 0.0003(13) 0.0041(13) -0.0035(14)
C12A 0.034(2) 0.031(2) 0.049(2) -0.0019(16) 0.0022(17) -0.0114(16)
C13A 0.037(2) 0.048(3) 0.038(2) -0.0177(17) -0.0043(16) -0.0124(18)
C14A 0.060(3) 0.057(3) 0.0224(18) -0.0041(17) -0.0064(17) -0.020(2)
C15A 0.043(2) 0.038(2) 0.0215(16) 0.0016(14) -0.0009(15) -0.0144(17)
C16A 0.0167(13) 0.0218(15) 0.0113(12) -0.0001(11) 0.0013(10) -0.0003(12)
C17A 0.0248(15) 0.0209(16) 0.0205(15) -0.0015(11) 0.0078(12) 0.0007(12)
C18A 0.0252(16) 0.0339(19) 0.0209(15) 0.0031(13) 0.0104(13) 0.0027(14)
C19A 0.0268(17) 0.0295(18) 0.0232(15) 0.0090(13) 0.0087(13) -0.0013(14)
C20A 0.0293(17) 0.0200(16) 0.0227(15) 0.0034(12) 0.0055(13) 0.0015(13)
C21A 0.0205(15) 0.0225(16) 0.0157(13) 0.0000(11) 0.0039(11) 0.0035(12)
C22A 0.0166(13) 0.0149(14) 0.0147(13) 0.0013(10) 0.0030(11) 0.0022(11)
C23A 0.0250(15) 0.0181(15) 0.0115(13) 0.0007(11) 0.0020(11) -0.0020(12)
C24A 0.0309(17) 0.0179(15) 0.0183(14) 0.0028(11) 0.0094(13) 0.0004(13)
C25A 0.050(2) 0.0178(16) 0.0238(16) -0.0020(13) 0.0136(15) -0.0036(15)
C26A 0.043(2) 0.0232(18) 0.0281(17) 0.0006(14) 0.0093(15) -0.0161(15)
C27A 0.0273(17) 0.035(2) 0.0215(16) 0.0044(14) 0.0043(13) -0.0082(15)
C28A 0.0233(15) 0.0219(16) 0.0180(14) 0.0028(12) 0.0056(12) 0.0013(13)
C29A 0.0240(15) 0.0172(15) 0.0140(13) -0.0012(11) 0.0041(11) -0.0019(12)
C30A 0.0250(16) 0.0292(18) 0.0270(16) 0.0036(13) 0.0054(13) -0.0030(14)
C31A 0.040(2) 0.031(2) 0.0368(19) 0.0100(15) 0.0125(16) -0.0084(16)
C32A 0.048(2) 0.0219(17) 0.0270(17) 0.0090(13) 0.0056(15) 0.0001(16)
C33A 0.0301(17) 0.0271(18) 0.0232(15) 0.0020(13) 0.0010(13) 0.0053(14)
C34A 0.0250(16) 0.0217(16) 0.0219(15) 0.0000(12) 0.0035(12) 0.0002(13)
C35A 0.0143(13) 0.0190(15) 0.0183(14) -0.0042(11) 0.0066(11) -0.0034(11)
C36A 0.0226(15) 0.0207(16) 0.0207(15) 0.0010(12) 0.0085(12) 0.0003(12)
C37A 0.0350(19) 0.0196(17) 0.0372(19) -0.0047(14) 0.0172(16) 0.0019(14)
C38A 0.0360(19) 0.0302(19) 0.0308(18) -0.0142(15) 0.0175(15) -0.0091(16)
C39A 0.0292(18) 0.037(2) 0.0205(15) -0.0058(14) 0.0057(13) -0.0030(15)
C40A 0.0222(16) 0.0263(17) 0.0246(16) -0.0001(13) 0.0070(13) 0.0054(13)
C41A 0.0191(14) 0.0186(15) 0.0132(13) 0.0014(11) 0.0025(11) -0.0026(12)
C42A 0.0208(15) 0.0234(16) 0.0246(16) 0.0007(12) 0.0071(13) 0.0003(13)
C43A 0.0226(16) 0.0328(19) 0.0261(16) -0.0020(13) 0.0091(13) -0.0058(14)
C44A 0.0374(19) 0.0205(16) 0.0299(18) -0.0012(13) 0.0138(15) -0.0114(14)
C45A 0.0379(19) 0.0179(16) 0.0397(19) 0.0045(14) 0.0147(15) 0.0017(14)
C46A 0.0238(15) 0.0242(16) 0.0272(16) 0.0016(12) 0.0100(13) -0.0006(13)
C47A 0.0145(13) 0.0190(15) 0.0150(13) -0.0007(11) 0.0055(11) 0.0031(11)
C48A 0.0219(15) 0.0225(16) 0.0241(16) -0.0026(12) 0.0044(13) -0.0015(13)
C49A 0.0272(17) 0.0345(19) 0.0220(16) -0.0062(14) -0.0005(13) -0.0072(15)
C50A 0.0278(18) 0.046(2) 0.0189(16) 0.0040(15) -0.0025(14) 0.0011(16)
C51A 0.0267(17) 0.034(2) 0.0248(16) 0.0095(14) 0.0081(13) 0.0024(15)
C52A 0.0177(14) 0.0252(17) 0.0217(15) 0.0005(12) 0.0061(12) 0.0002(12)
C53A 0.0180(15) 0.0230(16) 0.0227(15) -0.0018(12) 0.0059(12) 0.0014(12)
C54A 0.0229(16) 0.0283(18) 0.0377(19) 0.0007(14) 0.0126(14) 0.0011(14)
C55A 0.0214(16) 0.0329(19) 0.0374(19) 0.0087(15) 0.0131(14) -0.0012(14)
C56A 0.0329(18) 0.0184(16) 0.041(2) 0.0022(14) 0.0189(16) -0.0031(14)
C3 0.0154(13) 0.0184(15) 0.0179(14) 0.0017(11) 0.0071(11) 0.0046(11)

loop_
_atom_type_symbol
_atom_type_description
_atom_type_scat_dispersion_real
_atom_type_scat_dispersion_imag
_atom_type_scat_source
C C 0.0033 0.0016 'International Tables Vol C Tables 4.2.6.8 and 6.1.1.4'
H H 0.0000 0.0000 'International Tables Vol C Tables 4.2.6.8 and 6.1.1.4'
N N 0.0061 0.0033 'International Tables Vol C Tables 4.2.6.8 and 6.1.1.4'
O O 0.0106 0.0060 'International Tables Vol C Tables 4.2.6.8 and 6.1.1.4'
Mg Mg 0.0486 0.0363 'International Tables Vol C Tables 4.2.6.8 and 6.1.1.4'
Si Si 0.0817 0.0704 'International Tables Vol C Tables 4.2.6.8 and 6.1.1.4'

loop_
_geom_angle_atom_site_label_1
_geom_angle_atom_site_label_2
_geom_angle_atom_site_label_3
_geom_angle
Mg1 C1 H1A 109.5
Mg1 C1 H1B 109.5
H1A C1 H1B 109.5
Mg1 C1 H1C 109.5
H1A C1 H1C 109.5
H1B C1 H1C 109.5
N1 Si1 C35 108.03(12)
N1 Si1 C41 116.30(13)
C35 Si1 C41 106.38(13)
N1 Si1 C47 113.57(12)
C35 Si1 C47 109.11(13)
C41 Si1 C47 103.04(13)
N1 Si1 Mg1 31.63(9)
C35 Si1 Mg1 82.52(9)
C41 Si1 Mg1 144.20(10)
C47 Si1 Mg1 106.53(10)
C53 O1 C56 109.2(2)
C53 O1 Mg1 118.82(19)
C56 O1 Mg1 131.10(19)
C2 N1 Si1 123.0(2)
C2 N1 Mg1 115.07(18)
Si1 N1 Mg1 121.77(14)
N1 Mg1 O1 116.45(10)
N1 Mg1 C1 132.34(13)
O1 Mg1 C1 106.09(12)
N1 Mg1 Si1 26.60(7)
O1 Mg1 Si1 141.97(8)
C1 Mg1 Si1 106.47(10)
C5 C6 H6A 109.5
C5 C6 H6B 109.5
H6A C6 H6B 109.5
C5 C6 H6C 109.5
H6A C6 H6C 109.5
H6B C6 H6C 109.5
C7 C5 C4 117.9(3)
C7 C5 C6 121.2(3)
C4 C5 C6 121.0(3)
C3 C4 C5 121.7(3)
C3 C4 H4 119.1
C5 C4 H4 119.1
C5 C7 C8 122.6(3)
C5 C7 H7 118.7
C8 C7 H7 118.7
C8 C9 C10 110.8(2)
C8 C9 C16 115.5(3)
C10 C9 C16 113.4(2)
C8 C9 H9 105.4
C10 C9 H9 105.4
C16 C9 H9 105.4
C7 C8 C2 119.3(3)
C7 C8 C9 121.0(3)
C2 C8 C9 119.7(3)
C11 C10 C15 118.4(3)
C11 C10 C9 119.6(3)
C15 C10 C9 122.1(3)
C12 C11 C10 121.1(3)
C12 C11 H11 119.4
C10 C11 H11 119.4
C14 C13 C12 120.0(3)
C14 C13 H13 120.0
C12 C13 H13 120.0
C13 C12 C11 119.7(3)
C13 C12 H12 120.1
C11 C12 H12 120.1
C13 C14 C15 120.5(3)
C13 C14 H14 119.8
C15 C14 H14 119.8
C17 C16 C21 117.9(3)
C17 C16 C9 120.7(3)
C21 C16 C9 120.6(3)
C14 C15 C10 120.2(3)
C14 C15 H15 119.9
C10 C15 H15 119.9
C16 C17 C18 121.1(5)
C16 C17 H17 119.4
C18 C17 H17 119.4
C19 C18 C17 120.6(5)
C19 C18 H18 119.7
C17 C18 H18 119.7
C18 C19 C20 119.9(4)
C18 C19 H19 120.1
C20 C19 H19 120.1
N1A Mg1A O1A 116.86(10)
N1A Mg1A C1A 132.13(12)
O1A Mg1A C1A 106.13(12)
N1A Mg1A Si1A 26.81(7)
O1A Mg1A Si1A 142.42(8)
C1A Mg1A Si1A 105.91(10)
C2A N1A Si1A 124.23(19)
C2A N1A Mg1A 114.34(17)
Si1A N1A Mg1A 121.19(13)
N1A Si1A C41A 116.89(13)
N1A Si1A C35A 107.58(12)
C41A Si1A C35A 104.62(13)
N1A Si1A C47A 113.72(12)
C41A Si1A C47A 104.28(13)
C35A Si1A C47A 109.23(13)
N1A Si1A Mg1A 32.00(8)
C41A Si1A Mg1A 144.58(10)
C35A Si1A Mg1A 82.05(9)
C47A Si1A Mg1A 106.11(10)
Mg1A C1A H1A1 109.5
Mg1A C1A H1A2 109.5
H1A1 C1A H1A2 109.5
Mg1A C1A H1A3 109.5
H1A1 C1A H1A3 109.5
H1A2 C1A H1A3 109.5
C53A O1A C56A 109.2(2)
C53A O1A Mg1A 131.11(19)
C56A O1A Mg1A 118.66(19)
C29 C22 C3 110.7(2)
C29 C22 C23 114.3(2)
C3 C22 C23 114.3(2)
C29 C22 H22 105.5
C3 C22 H22 105.5
C23 C22 H22 105.5
C16 C21 C20 120.8(4)
C16 C21 H21 119.6
C20 C21 H21 119.6
C19 C20 C21 119.6(4)
C19 C20 H20 120.2
C21 C20 H20 120.2
C28 C23 C24 118.0(3)
C28 C23 C22 124.7(3)
C24 C23 C22 117.3(3)
C25 C24 C23 121.0(3)
C25 C24 H24 119.5
C23 C24 H24 119.5
C26 C25 C24 120.2(3)
C26 C25 H25 119.9
C24 C25 H25 119.9
C25 C26 C27 119.7(3)
C25 C26 H26 120.2
C27 C26 H26 120.2
C26 C27 C28 120.4(3)
C26 C27 H27 119.8
C28 C27 H27 119.8
C23 C28 C27 120.7(3)
C23 C28 H28 119.6
C27 C28 H28 119.6
C34 C29 C30 117.8(3)
C34 C29 C22 119.9(3)
C30 C29 C22 122.3(3)
C8A C2A N1A 122.8(2)
C8A C2A C3A 117.9(3)
N1A C2A C3A 119.2(2)
C3 C2 C8 118.2(3)
C3 C2 N1 119.4(2)
C8 C2 N1 122.5(3)
C31 C30 C29 120.9(3)
C31 C30 H30 119.6
C29 C30 H30 119.6
C30 C31 C32 120.4(3)
C30 C31 H31 119.8
C32 C31 H31 119.8
C33 C32 C31 119.5(3)
C33 C32 H32 120.2
C31 C32 H32 120.2
C33 C34 C29 121.2(3)
C33 C34 H34 119.4
C29 C34 H34 119.4
C32 C33 C34 120.2(3)
C32 C33 H33 119.9
C34 C33 H33 119.9
C40 C35 C36 116.5(3)
C40 C35 Si1 124.5(2)
C36 C35 Si1 119.0(2)
C37 C36 C35 121.6(3)
C37 C36 H36 119.2
C35 C36 H36 119.2
C38 C37 C36 119.7(3)
C38 C37 H37 120.2
C36 C37 H37 120.2
C39 C38 C37 119.9(3)
C39 C38 H38 120.0
C37 C38 H38 120.0
C38 C39 C40 119.9(3)
C38 C39 H39 120.1
C40 C39 H39 120.1
C35 C40 C39 122.4(3)
C35 C40 H40 118.8
C39 C40 H40 118.8
C4A C3A C2A 120.2(3)
C4A C3A C22A 121.7(3)
C2A C3A C22A 118.1(2)
C42 C41 C46 117.0(3)
C42 C41 Si1 125.0(2)
C46 C41 Si1 117.3(2)
C41 C42 C43 121.4(3)
C41 C42 H42 119.3
C43 C42 H42 119.3
C44 C43 C42 120.3(3)
C44 C43 H43 119.9
C42 C43 H43 119.9
C43 C44 C45 119.5(3)
C43 C44 H44 120.2
C45 C44 H44 120.2
C44 C45 C46 119.9(3)
C44 C45 H45 120.0
C46 C45 H45 120.0
C45 C46 C41 121.8(3)
C45 C46 H46 119.1
C41 C46 H46 119.1
C48 C47 C52 116.9(3)
C48 C47 Si1 121.6(2)
C52 C47 Si1 121.4(2)
C47 C48 C49 122.1(3)
C47 C48 H48 119.0
C49 C48 H48 119.0
C50 C49 C48 120.1(3)
C50 C49 H49 120.0
C48 C49 H49 120.0
C49 C50 C51 119.7(3)
C49 C50 H50 120.1
C51 C50 H50 120.1
C3A C4A C5A 122.0(3)
C3A C4A H4A 119.0
C5A C4A H4A 119.0
C50 C51 C52 120.0(3)
C50 C51 H51 120.0
C52 C51 H51 120.0
C51 C52 C47 121.2(3)
C51 C52 H52 119.4
C47 C52 H52 119.4
C7A C5A C4A 117.5(3)
C7A C5A C6A 120.9(3)
C4A C5A C6A 121.6(3)
O1 C56 C55 104.2(3)
O1 C56 H56A 110.9
C55 C56 H56A 110.9
O1 C56 H56B 110.9
C55 C56 H56B 110.9
H56A C56 H56B 108.9
C56 C55 C54 102.3(3)
C56 C55 H55A 111.3
C54 C55 H55A 111.3
C56 C55 H55B 111.3
C54 C55 H55B 111.3
H55A C55 H55B 109.2
C55 C54 C53 103.5(3)
C55 C54 H54A 111.1
C53 C54 H54A 111.1
C55 C54 H54B 111.1
C53 C54 H54B 111.1
H54A C54 H54B 109.0
O1 C53 C54 105.7(3)
O1 C53 H53A 110.6
C54 C53 H53A 110.6
O1 C53 H53B 110.6
C54 C53 H53B 110.6
H53A C53 H53B 108.7
C5A C6A H6AA 109.5
C5A C6A H6AB 109.5
H6AA C6A H6AB 109.5
C5A C6A H6AC 109.5
H6AA C6A H6AC 109.5
H6AB C6A H6AC 109.5
C5A C7A C8A 122.6(3)
C5A C7A H7A 118.7
C8A C7A H7A 118.7
C7A C8A C2A 119.7(3)
C7A C8A C9A 119.9(2)
C2A C8A C9A 120.3(2)
C10A C9A C16A 112.6(2)
C10A C9A C8A 115.1(2)
C16A C9A C8A 110.4(2)
C10A C9A H9A 106.0
C16A C9A H9A 106.0
C8A C9A H9A 106.0
C15A C10A C11A 117.4(3)
C15A C10A C9A 121.0(3)
C11A C10A C9A 121.4(3)
C12A C11A C10A 121.0(3)
C12A C11A H11A 119.5
C10A C11A H11A 119.5
C13A C12A C11A 120.5(4)
C13A C12A H12A 119.7
C11A C12A H12A 119.7
C14A C13A C12A 119.1(3)
C14A C13A H13A 120.4
C12A C13A H13A 120.4
C13A C14A C15A 120.7(4)
C13A C14A H14A 119.7
C15A C14A H14A 119.7
C14A C15A C10A 121.3(4)
C14A C15A H15A 119.4
C10A C15A H15A 119.4
C21A C16A C17A 118.2(3)
C21A C16A C9A 119.9(3)
C17A C16A C9A 121.9(3)
C18A C17A C16A 121.2(3)
C18A C17A H17A 119.4
C16A C17A H17A 119.4
C17A C18A C19A 119.9(3)
C17A C18A H18A 120.0
C19A C18A H18A 120.0
C20A C19A C18A 119.8(3)
C20A C19A H19A 120.1
C18A C19A H19A 120.1
C19A C20A C21A 119.8(3)
C19A C20A H20A 120.1
C21A C20A H20A 120.1
C20A C21A C16A 121.0(3)
C20A C21A H21A 119.5
C16A C21A H21A 119.5
C23A C22A C3A 111.0(2)
C23A C22A C29A 113.7(2)
C3A C22A C29A 114.4(2)
C23A C22A H22A 105.6
C3A C22A H22A 105.6
C29A C22A H22A 105.6
C24A C23A C28A 117.8(3)
C24A C23A C22A 119.6(3)
C28A C23A C22A 122.6(3)
C25A C24A C23A 120.9(3)
C25A C24A H24A 119.5
C23A C24A H24A 119.5
C26A C25A C24A 120.4(3)
C26A C25A H25A 119.8
C24A C25A H25A 119.8
C25A C26A C27A 119.5(3)
C25A C26A H26A 120.3
C27A C26A H26A 120.3
C26A C27A C28A 120.0(3)
C26A C27A H27A 120.0
C28A C27A H27A 120.0
C27A C28A C23A 121.4(3)
C27A C28A H28A 119.3
C23A C28A H28A 119.3
C30A C29A C34A 117.8(3)
C30A C29A C22A 117.7(3)
C34A C29A C22A 124.5(3)
C31A C30A C29A 121.9(3)
C31A C30A H30A 119.0
C29A C30A H30A 119.0
C30A C31A C32A 119.6(3)
C30A C31A H31A 120.2
C32A C31A H31A 120.2
C33A C32A C31A 119.4(3)
C33A C32A H32A 120.3
C31A C32A H32A 120.3
C32A C33A C34A 120.7(3)
C32A C33A H33A 119.6
C34A C33A H33A 119.6
C29A C34A C33A 120.5(3)
C29A C34A H34A 119.7
C33A C34A H34A 119.7
C36A C35A C40A 116.4(3)
C36A C35A Si1A 124.9(2)
C40A C35A Si1A 118.7(2)
C35A C36A C37A 121.6(3)
C35A C36A H36A 119.2
C37A C36A H36A 119.2
C38A C37A C36A 120.3(3)
C38A C37A H37A 119.9
C36A C37A H37A 119.9
C37A C38A C39A 119.9(3)
C37A C38A H38A 120.1
C39A C38A H38A 120.1
C38A C39A C40A 119.6(3)
C38A C39A H39A 120.2
C40A C39A H39A 120.2
C39A C40A C35A 122.3(3)
C39A C40A H40A 118.9
C35A C40A H40A 118.9
C46A C41A C42A 116.6(3)
C46A C41A Si1A 126.6(2)
C42A C41A Si1A 116.7(2)
C43A C42A C41A 121.9(3)
C43A C42A H42A 119.1
C41A C42A H42A 119.1
C44A C43A C42A 120.2(3)
C44A C43A H43A 119.9
C42A C43A H43A 119.9
C45A C44A C43A 119.2(3)
C45A C44A H44A 120.4
C43A C44A H44A 120.4
C44A C45A C46A 120.7(3)
C44A C45A H45A 119.6
C46A C45A H45A 119.6
C41A C46A C45A 121.4(3)
C41A C46A H46A 119.3
C45A C46A H46A 119.3
C52A C47A C48A 116.6(3)
C52A C47A Si1A 122.3(2)
C48A C47A Si1A 121.1(2)
C49A C48A C47A 121.4(3)
C49A C48A H48A 119.3
C47A C48A H48A 119.3
C50A C49A C48A 120.4(3)
C50A C49A H49A 119.8
C48A C49A H49A 119.8
C49A C50A C51A 119.8(3)
C49A C50A H50A 120.1
C51A C50A H50A 120.1
C50A C51A C52A 120.0(3)
C50A C51A H51A 120.0
C52A C51A H51A 120.0
C51A C52A C47A 121.9(3)
C51A C52A H52A 119.1
C47A C52A H52A 119.1
O1A C53A C54A 104.9(3)
O1A C53A H53C 110.8
C54A C53A H53C 110.8
O1A C53A H53D 110.8
C54A C53A H53D 110.8
H53C C53A H53D 108.8
C53A C54A C55A 102.2(3)
C53A C54A H54C 111.3
C55A C54A H54C 111.3
C53A C54A H54D 111.3
C55A C54A H54D 111.3
H54C C54A H54D 109.2
C56A C55A C54A 103.2(3)
C56A C55A H55C 111.1
C54A C55A H55C 111.1
C56A C55A H55D 111.1
C54A C55A H55D 111.1
H55C C55A H55D 109.1
O1A C56A C55A 105.7(3)
O1A C56A H56C 110.6
C55A C56A H56C 110.6
O1A C56A H56D 110.6
C55A C56A H56D 110.6
H56C C56A H56D 108.7
C4 C3 C2 120.4(3)
C4 C3 C22 121.5(3)
C2 C3 C22 118.1(3)

loop_
_geom_bond_atom_site_label_1
_geom_bond_atom_site_label_2
_geom_bond_distance
C1 Mg1 2.114(4)
C1 H1A 0.9800
C1 H1B 0.9800
C1 H1C 0.9800
Si1 N1 1.704(2)
Si1 C35 1.884(3)
Si1 C41 1.885(3)
Si1 C47 1.893(3)
Si1 Mg1 3.2367(13)
O1 C53 1.458(4)
O1 C56 1.465(4)
O1 Mg1 2.010(2)
N1 C2 1.421(4)
N1 Mg1 1.997(3)
C6 C5 1.510(4)
C6 H6A 0.9800
C6 H6B 0.9800
C6 H6C 0.9800
C5 C7 1.386(4)
C5 C4 1.390(4)
C4 C3 1.388(4)
C4 H4 0.9500
C7 C8 1.395(4)
C7 H7 0.9500
C9 C8 1.523(4)
C9 C10 1.525(4)
C9 C16 1.526(4)
C9 H9 1.0000
C8 C2 1.419(4)
C10 C11 1.394(5)
C10 C15 1.398(4)
C11 C12 1.387(5)
C11 H11 0.9500
C13 C14 1.378(5)
C13 C12 1.385(5)
C13 H13 0.9500
C12 H12 0.9500
C14 C15 1.391(5)
C14 H14 0.9500
C16 C17 1.384(5)
C16 C21 1.389(5)
C15 H15 0.9500
C17 C18 1.385(6)
C17 H17 0.9500
C18 C19 1.355(7)
C18 H18 0.9500
C19 C20 1.386(7)
C19 H19 0.9500
Mg1A N1A 2.001(3)
Mg1A O1A 2.013(2)
Mg1A C1A 2.102(3)
Mg1A Si1A 3.2307(13)
N1A C2A 1.424(4)
N1A Si1A 1.703(2)
Si1A C41A 1.885(3)
Si1A C35A 1.885(3)
Si1A C47A 1.889(3)
C1A H1A1 0.9800
C1A H1A2 0.9800
C1A H1A3 0.9800
O1A C53A 1.458(4)
O1A C56A 1.463(4)
C22 C29 1.524(4)
C22 C3 1.529(4)
C22 C23 1.530(4)
C22 H22 1.0000
C21 C20 1.396(5)
C21 H21 0.9500
C20 H20 0.9500
C23 C28 1.386(4)
C23 C24 1.396(4)
C24 C25 1.391(5)
C24 H24 0.9500
C25 C26 1.374(6)
C25 H25 0.9500
C26 C27 1.379(5)
C26 H26 0.9500
C27 C28 1.396(4)
C27 H27 0.9500
C28 H28 0.9500
C29 C34 1.395(4)
C29 C30 1.404(4)
C2A C8A 1.409(4)
C2A C3A 1.425(4)
C2 C3 1.415(4)
C30 C31 1.386(5)
C30 H30 0.9500
C31 C32 1.388(5)
C31 H31 0.9500
C32 C33 1.383(5)
C32 H32 0.9500
C34 C33 1.392(5)
C34 H34 0.9500
C33 H33 0.9500
C35 C40 1.386(4)
C35 C36 1.402(4)
C36 C37 1.402(5)
C36 H36 0.9500
C37 C38 1.376(6)
C37 H37 0.9500
C38 C39 1.375(5)
C38 H38 0.9500
C39 C40 1.389(5)
C39 H39 0.9500
C40 H40 0.9500
C3A C4A 1.385(4)
C3A C22A 1.529(4)
C41 C42 1.391(4)
C41 C46 1.398(4)
C42 C43 1.391(5)
C42 H42 0.9500
C43 C44 1.378(5)
C43 H43 0.9500
C44 C45 1.379(5)
C44 H44 0.9500
C45 C46 1.386(5)
C45 H45 0.9500
C46 H46 0.9500
C47 C48 1.388(4)
C47 C52 1.409(4)
C48 C49 1.390(4)
C48 H48 0.9500
C49 C50 1.377(5)
C49 H49 0.9500
C50 C51 1.386(5)
C50 H50 0.9500
C4A C5A 1.396(4)
C4A H4A 0.9500
C51 C52 1.393(4)
C51 H51 0.9500
C52 H52 0.9500
C5A C7A 1.386(4)
C5A C6A 1.511(4)
C56 C55 1.508(5)
C56 H56A 0.9900
C56 H56B 0.9900
C55 C54 1.515(5)
C55 H55A 0.9900
C55 H55B 0.9900
C54 C53 1.516(5)
C54 H54A 0.9900
C54 H54B 0.9900
C53 H53A 0.9900
C53 H53B 0.9900
C6A H6AA 0.9800
C6A H6AB 0.9800
C6A H6AC 0.9800
C7A C8A 1.397(4)
C7A H7A 0.9500
C8A C9A 1.530(4)
C9A C10A 1.523(4)
C9A C16A 1.530(4)
C9A H9A 1.0000
C10A C15A 1.385(4)
C10A C11A 1.391(5)
C11A C12A 1.385(5)
C11A H11A 0.9500
C12A C13A 1.372(5)
C12A H12A 0.9500
C13A C14A 1.369(6)
C13A H13A 0.9500
C14A C15A 1.381(5)
C14A H14A 0.9500
C15A H15A 0.9500
C16A C21A 1.392(4)
C16A C17A 1.395(4)
C17A C18A 1.382(4)
C17A H17A 0.9500
C18A C19A 1.390(5)
C18A H18A 0.9500
C19A C20A 1.388(5)
C19A H19A 0.9500
C20A C21A 1.390(4)
C20A H20A 0.9500
C21A H21A 0.9500
C22A C23A 1.523(4)
C22A C29A 1.533(4)
C22A H22A 1.0000
C23A C24A 1.392(4)
C23A C28A 1.396(4)
C24A C25A 1.391(5)
C24A H24A 0.9500
C25A C26A 1.382(5)
C25A H25A 0.9500
C26A C27A 1.384(5)
C26A H26A 0.9500
C27A C28A 1.386(5)
C27A H27A 0.9500
C28A H28A 0.9500
C29A C30A 1.387(4)
C29A C34A 1.391(4)
C30A C31A 1.383(5)
C30A H30A 0.9500
C31A C32A 1.388(5)
C31A H31A 0.9500
C32A C33A 1.373(5)
C32A H32A 0.9500
C33A C34A 1.393(4)
C33A H33A 0.9500
C34A H34A 0.9500
C35A C36A 1.395(4)
C35A C40A 1.402(4)
C36A C37A 1.396(4)
C36A H36A 0.9500
C37A C38A 1.375(5)
C37A H37A 0.9500
C38A C39A 1.378(5)
C38A H38A 0.9500
C39A C40A 1.390(4)
C39A H39A 0.9500
C40A H40A 0.9500
C41A C46A 1.392(4)
C41A C42A 1.409(4)
C42A C43A 1.384(5)
C42A H42A 0.9500
C43A C44A 1.383(5)
C43A H43A 0.9500
C44A C45A 1.377(5)
C44A H44A 0.9500
C45A C46A 1.393(5)
C45A H45A 0.9500
C46A H46A 0.9500
C47A C52A 1.394(4)
C47A C48A 1.408(4)
C48A C49A 1.388(4)
C48A H48A 0.9500
C49A C50A 1.374(5)
C49A H49A 0.9500
C50A C51A 1.378(5)
C50A H50A 0.9500
C51A C52A 1.391(4)
C51A H51A 0.9500
C52A H52A 0.9500
C53A C54A 1.499(4)
C53A H53C 0.9900
C53A H53D 0.9900
C54A C55A 1.526(5)
C54A H54C 0.9900
C54A H54D 0.9900
C55A C56A 1.517(5)
C55A H55C 0.9900
C55A H55D 0.9900
C56A H56C 0.9900
C56A H56D 0.9900

loop_
_geom_torsion_atom_site_label_1
_geom_torsion_atom_site_label_2
_geom_torsion_atom_site_label_3
_geom_torsion_atom_site_label_4
_geom_torsion
C35 Si1 N1 C2 146.3(2)
C41 Si1 N1 C2 26.9(3)
C47 Si1 N1 C2 -92.5(2)
Mg1 Si1 N1 C2 -175.8(3)
C35 Si1 N1 Mg1 -37.86(19)
C41 Si1 N1 Mg1 -157.32(14)
C47 Si1 N1 Mg1 83.32(17)
C7 C5 C4 C3 -0.7(4)
C6 C5 C4 C3 178.8(3)
C4 C5 C7 C8 0.5(5)
C6 C5 C7 C8 -179.0(3)
C5 C7 C8 C2 0.1(4)
C5 C7 C8 C9 177.6(3)
C10 C9 C8 C7 -77.7(3)
C16 C9 C8 C7 52.9(4)
C10 C9 C8 C2 99.8(3)
C16 C9 C8 C2 -129.6(3)
C8 C9 C10 C11 -108.3(3)
C16 C9 C10 C11 119.9(3)
C8 C9 C10 C15 70.9(3)
C16 C9 C10 C15 -60.8(4)
C15 C10 C11 C12 -2.9(4)
C9 C10 C11 C12 176.4(3)
C14 C13 C12 C11 1.1(5)
C10 C11 C12 C13 1.2(5)
C12 C13 C14 C15 -1.7(5)
C8 C9 C16 C17 -156.0(3)
C10 C9 C16 C17 -26.6(5)
C8 C9 C16 C21 34.3(4)
C10 C9 C16 C21 163.7(3)
C13 C14 C15 C10 0.0(5)
C11 C10 C15 C14 2.2(5)
C9 C10 C15 C14 -177.0(3)
C21 C16 C17 C18 -1.0(7)
C9 C16 C17 C18 -171.0(4)
C16 C17 C18 C19 1.4(8)
C17 C18 C19 C20 -0.9(8)
C2A N1A Si1A C41A -30.1(3)
Mg1A N1A Si1A C41A 155.89(14)
C2A N1A Si1A C35A -147.3(2)
Mg1A N1A Si1A C35A 38.66(18)
C2A N1A Si1A C47A 91.6(2)
Mg1A N1A Si1A C47A -82.45(17)
C2A N1A Si1A Mg1A 174.1(3)
C17 C16 C21 C20 0.1(6)
C9 C16 C21 C20 170.1(3)
C18 C19 C20 C21 -0.1(7)
C16 C21 C20 C19 0.4(6)
C29 C22 C23 C28 -31.2(4)
C3 C22 C23 C28 97.9(3)
C29 C22 C23 C24 147.5(3)
C3 C22 C23 C24 -83.4(3)
C28 C23 C24 C25 -0.6(5)
C22 C23 C24 C25 -179.4(3)
C23 C24 C25 C26 0.4(6)
C24 C25 C26 C27 -0.1(6)
C25 C26 C27 C28 0.1(6)
C24 C23 C28 C27 0.6(5)
C22 C23 C28 C27 179.4(3)
C26 C27 C28 C23 -0.4(5)
C3 C22 C29 C34 122.3(3)
C23 C22 C29 C34 -106.9(3)
C3 C22 C29 C30 -56.8(4)
C23 C22 C29 C30 74.1(3)
Si1A N1A C2A C8A -80.0(3)
Mg1A N1A C2A C8A 94.4(3)
Si1A N1A C2A C3A 102.1(3)
Mg1A N1A C2A C3A -83.5(3)
C7 C8 C2 C3 -0.5(4)
C9 C8 C2 C3 -178.1(3)
C7 C8 C2 N1 178.4(3)
C9 C8 C2 N1 0.8(4)
Si1 N1 C2 C3 -99.6(3)
Mg1 N1 C2 C3 84.3(3)
Si1 N1 C2 C8 81.5(3)
Mg1 N1 C2 C8 -94.5(3)
C34 C29 C30 C31 2.0(4)
C22 C29 C30 C31 -178.9(3)
C29 C30 C31 C32 -1.5(5)
C30 C31 C32 C33 -0.4(5)
C30 C29 C34 C33 -0.7(4)
C22 C29 C34 C33 -179.8(3)
C31 C32 C33 C34 1.7(5)
C29 C34 C33 C32 -1.1(5)
N1 Si1 C35 C40 101.4(3)
C41 Si1 C35 C40 -133.0(3)
C47 Si1 C35 C40 -22.5(3)
Mg1 Si1 C35 C40 82.5(3)
N1 Si1 C35 C36 -77.3(3)
C41 Si1 C35 C36 48.2(3)
C47 Si1 C35 C36 158.8(2)
Mg1 Si1 C35 C36 -96.3(2)
C40 C35 C36 C37 -1.7(5)
Si1 C35 C36 C37 177.1(3)
C35 C36 C37 C38 0.8(5)
C36 C37 C38 C39 0.4(6)
C37 C38 C39 C40 -0.7(5)
C36 C35 C40 C39 1.5(5)
Si1 C35 C40 C39 -177.3(3)
C38 C39 C40 C35 -0.3(5)
C8A C2A C3A C4A 1.5(4)
N1A C2A C3A C4A 179.6(2)
C8A C2A C3A C22A -177.9(2)
N1A C2A C3A C22A 0.1(4)
N1 Si1 C41 C42 -28.2(3)
C35 Si1 C41 C42 -148.6(3)
C47 Si1 C41 C42 96.7(3)
Mg1 Si1 C41 C42 -48.4(3)
N1 Si1 C41 C46 162.3(2)
C35 Si1 C41 C46 41.9(3)
C47 Si1 C41 C46 -72.8(3)
Mg1 Si1 C41 C46 142.0(2)
C46 C41 C42 C43 1.6(5)
Si1 C41 C42 C43 -167.9(3)
C41 C42 C43 C44 0.4(5)
C42 C43 C44 C45 -2.3(6)
C43 C44 C45 C46 2.2(6)
C44 C45 C46 C41 -0.2(5)
C42 C41 C46 C45 -1.7(5)
Si1 C41 C46 C45 168.6(3)
N1 Si1 C47 C48 118.9(2)
C35 Si1 C47 C48 -120.5(2)
C41 Si1 C47 C48 -7.7(3)
Mg1 Si1 C47 C48 151.8(2)
N1 Si1 C47 C52 -58.0(3)
C35 Si1 C47 C52 62.6(3)
C41 Si1 C47 C52 175.3(2)
Mg1 Si1 C47 C52 -25.1(2)
C52 C47 C48 C49 -1.7(5)
Si1 C47 C48 C49 -178.7(2)
C47 C48 C49 C50 1.0(5)
C48 C49 C50 C51 0.1(5)
C2A C3A C4A C5A -1.8(4)
C22A C3A C4A C5A 177.6(3)
C49 C50 C51 C52 -0.4(5)
C50 C51 C52 C47 -0.3(5)
C48 C47 C52 C51 1.3(4)
Si1 C47 C52 C51 178.4(2)
C3A C4A C5A C7A 1.0(4)
C3A C4A C5A C6A -179.5(3)
C53 O1 C56 C55 22.0(3)
Mg1 O1 C56 C55 -168.8(2)
O1 C56 C55 C54 -36.5(3)
C56 C55 C54 C53 37.3(4)
C56 O1 C53 C54 1.6(3)
Mg1 O1 C53 C54 -169.1(2)
C55 C54 C53 O1 -24.4(4)
C4A C5A C7A C8A 0.1(4)
C6A C5A C7A C8A -179.4(3)
C5A C7A C8A C2A -0.3(4)
C5A C7A C8A C9A -178.3(3)
N1A C2A C8A C7A -178.5(3)
C3A C2A C8A C7A -0.5(4)
N1A C2A C8A C9A -0.5(4)
C3A C2A C8A C9A 177.4(2)
C7A C8A C9A C10A -49.0(4)
C2A C8A C9A C10A 133.1(3)
C7A C8A C9A C16A 79.9(3)
C2A C8A C9A C16A -98.1(3)
C16A C9A C10A C15A 26.1(4)
C8A C9A C10A C15A 153.8(3)
C16A C9A C10A C11A -159.0(3)
C8A C9A C10A C11A -31.3(4)
C15A C10A C11A C12A -0.6(5)
C9A C10A C11A C12A -175.6(3)
C10A C11A C12A C13A 0.5(6)
C11A C12A C13A C14A -0.2(6)
C12A C13A C14A C15A -0.1(7)
C13A C14A C15A C10A 0.0(7)
C11A C10A C15A C14A 0.3(6)
C9A C10A C15A C14A 175.4(4)
C10A C9A C16A C21A -122.3(3)
C8A C9A C16A C21A 107.6(3)
C10A C9A C16A C17A 58.6(4)
C8A C9A C16A C17A -71.6(3)
C21A C16A C17A C18A -1.5(4)
C9A C16A C17A C18A 177.7(3)
C16A C17A C18A C19A -0.4(5)
C17A C18A C19A C20A 1.6(5)
C18A C19A C20A C21A -0.9(5)
C19A C20A C21A C16A -1.1(5)
C17A C16A C21A C20A 2.2(4)
C9A C16A C21A C20A -176.9(3)
C4A C3A C22A C23A -95.9(3)
C2A C3A C22A C23A 83.6(3)
C4A C3A C22A C29A 34.4(4)
C2A C3A C22A C29A -146.1(3)
C3A C22A C23A C24A -124.2(3)
C29A C22A C23A C24A 105.2(3)
C3A C22A C23A C28A 56.2(3)
C29A C22A C23A C28A -74.4(3)
C28A C23A C24A C25A 1.1(4)
C22A C23A C24A C25A -178.6(3)
C23A C24A C25A C26A 0.5(5)
C24A C25A C26A C27A -0.8(5)
C25A C26A C27A C28A -0.5(5)
C26A C27A C28A C23A 2.1(5)
C24A C23A C28A C27A -2.4(4)
C22A C23A C28A C27A 177.2(3)
C23A C22A C29A C30A -140.8(3)
C3A C22A C29A C30A 90.2(3)
C23A C22A C29A C34A 37.3(4)
C3A C22A C29A C34A -91.7(3)
C34A C29A C30A C31A 1.9(5)
C22A C29A C30A C31A -179.8(3)
C29A C30A C31A C32A -1.1(6)
C30A C31A C32A C33A 0.2(6)
C31A C32A C33A C34A -0.1(5)
C30A C29A C34A C33A -1.9(5)
C22A C29A C34A C33A -180.0(3)
C32A C33A C34A C29A 1.0(5)
N1A Si1A C35A C36A -103.1(3)
C41A Si1A C35A C36A 132.0(3)
C47A Si1A C35A C36A 20.8(3)
Mg1A Si1A C35A C36A -83.6(3)
N1A Si1A C35A C40A 76.6(3)
C41A Si1A C35A C40A -48.3(3)
C47A Si1A C35A C40A -159.5(2)
Mg1A Si1A C35A C40A 96.1(2)
C40A C35A C36A C37A -1.6(4)
Si1A C35A C36A C37A 178.1(2)
C35A C36A C37A C38A 0.7(5)
C36A C37A C38A C39A 0.5(5)
C37A C38A C39A C40A -0.6(5)
C38A C39A C40A C35A -0.4(5)
C36A C35A C40A C39A 1.5(5)
Si1A C35A C40A C39A -178.2(3)
N1A Si1A C41A C46A 15.3(3)
C35A Si1A C41A C46A 134.1(3)
C47A Si1A C41A C46A -111.2(3)
Mg1A Si1A C41A C46A 37.2(4)
N1A Si1A C41A C42A -168.1(2)
C35A Si1A C41A C42A -49.3(3)
C47A Si1A C41A C42A 65.4(2)
Mg1A Si1A C41A C42A -146.17(18)
C46A C41A C42A C43A 0.8(4)
Si1A C41A C42A C43A -176.2(2)
C41A C42A C43A C44A -1.5(5)
C42A C43A C44A C45A 0.0(5)
C43A C44A C45A C46A 2.2(5)
C42A C41A C46A C45A 1.4(5)
Si1A C41A C46A C45A 178.0(2)
C44A C45A C46A C41A -2.9(5)
N1A Si1A C47A C52A 60.3(3)
C41A Si1A C47A C52A -171.3(2)
C35A Si1A C47A C52A -59.9(3)
Mg1A Si1A C47A C52A 27.1(3)
N1A Si1A C47A C48A -116.5(2)
C41A Si1A C47A C48A 11.9(3)
C35A Si1A C47A C48A 123.3(2)
Mg1A Si1A C47A C48A -149.7(2)
C52A C47A C48A C49A 1.1(4)
Si1A C47A C48A C49A 178.1(2)
C47A C48A C49A C50A -0.1(5)
C48A C49A C50A C51A -1.1(5)
C49A C50A C51A C52A 1.1(5)
C50A C51A C52A C47A -0.1(5)
C48A C47A C52A C51A -1.0(4)
Si1A C47A C52A C51A -178.0(2)
C56A O1A C53A C54A -21.7(3)
Mg1A O1A C53A C54A 170.5(2)
O1A C53A C54A C55A 36.2(3)
C53A C54A C55A C56A -37.0(3)
C53A O1A C56A C55A -2.1(3)
Mg1A O1A C56A C55A 167.4(2)
C54A C55A C56A O1A 24.4(4)
C5 C4 C3 C2 0.3(4)
C5 C4 C3 C22 -178.2(3)
C8 C2 C3 C4 0.3(4)
N1 C2 C3 C4 -178.6(3)
C8 C2 C3 C22 178.9(2)
N1 C2 C3 C22 0.0(4)
C29 C22 C3 C4 95.2(3)
C23 C22 C3 C4 -35.6(4)
C29 C22 C3 C2 -83.3(3)
C23 C22 C3 C2 145.8(3)
